data_7011076
loop_
_publ_author_name
'Donnelly, Paul S.'
'Harrowfield, Jack M.'
'Skelton, Brian W.'
'White, Allan H.'

_publ_section_title
;
 Chirality in coordination polymers: homo- vs. hetero-chiral strand
 construction
;
_journal_issue 20
_journal_name_full 'Journal of the Chemical Society, Dalton Transactions'
_journal_page_first 3078
_journal_paper_doi 10.1039/b107369a
_journal_year 2001
_chemical_formula_sum 'C18 H43 Cl3 Co N8 O7.5 Zn'
_chemical_formula_weight 722.27
_space_group_IT_number 14
_symmetry_cell_setting monoclinic
_symmetry_space_group_name_Hall '-P 2ybc'
_symmetry_space_group_name_H-M 'P 1 21/c 1'
_audit_creation_date 00-01-04
_audit_creation_method Xtal3.6
_cell_angle_alpha 90.00000
_cell_angle_beta 115.269(2)
_cell_angle_gamma 90.00000
_cell_formula_units_Z 4
_cell_length_a 11.9590(10)
_cell_length_b 14.7310(10)
_cell_length_c 17.536(2)
_cell_measurement_reflns_used 6800
_cell_measurement_temperature 150
_cell_measurement_theta_max 28
_cell_measurement_theta_min 2
_cell_volume 2793.7(4)
_computing_cell_refinement 'Siemens SAINT (Siemens, 1995)'
_computing_data_collection 'Siemens SMART (Siemens, 1995)'
_computing_data_reduction 'xtal ADDREF SORTRF'
_computing_molecular_graphics xtal
_computing_publication_material 'xtal BONDLA CIFIO'
_computing_structure_refinement 'xtal CRYLSQ'
_computing_structure_solution xtal
_diffrn_ambient_temperature 150
_diffrn_measurement_device_type
;
Bruker SMART CCD diffractometer
;
_diffrn_measurement_method '\w scans'
_diffrn_radiation_detector 'CCD area detector'
_diffrn_radiation_monochromator graphite
_diffrn_radiation_source 'sealed tube'
_diffrn_radiation_type 'Mo K\a'
_diffrn_radiation_wavelength .71073
_diffrn_reflns_av_R_equivalents .038
_diffrn_reflns_av_sigmaI/netI .072
_diffrn_reflns_limit_h_max 14
_diffrn_reflns_limit_h_min -15
_diffrn_reflns_limit_k_max 19
_diffrn_reflns_limit_k_min 0
_diffrn_reflns_limit_l_max 23
_diffrn_reflns_limit_l_min 0
_diffrn_reflns_number 27761
_diffrn_reflns_theta_max 29.28
_diffrn_reflns_theta_min 1.88
_diffrn_standards_decay_% 0
_exptl_absorpt_coefficient_mu 1.795
_exptl_absorpt_correction_T_max 0.885
_exptl_absorpt_correction_T_min 0.741
_exptl_absorpt_correction_type multi-scan
_exptl_absorpt_process_details
;
SADABS; Sheldrick, 1996
;
_exptl_crystal_colour colourless
_exptl_crystal_density_diffrn 1.72
_exptl_crystal_description cuboid
_exptl_crystal_F_000 1500
_exptl_crystal_size_max .2
_exptl_crystal_size_mid .2
_exptl_crystal_size_min .2
_refine_diff_density_max 1.843
_refine_diff_density_min -1.511
_refine_ls_goodness_of_fit_all 1.059
_refine_ls_goodness_of_fit_ref 1.127
_refine_ls_hydrogen_treatment mixed
_refine_ls_matrix_type full
_refine_ls_number_constraints 0
_refine_ls_number_parameters 495
_refine_ls_number_reflns 5374
_refine_ls_number_restraints 0
_refine_ls_R_factor_all .067
_refine_ls_R_factor_gt .045
_refine_ls_shift/su_max .03
_refine_ls_shift/su_mean .001
_refine_ls_structure_factor_coef F
_refine_ls_weighting_scheme calc
_refine_ls_wR_factor_all .053
_refine_ls_wR_factor_ref .048
_reflns_d_resolution_high .727
_reflns_d_resolution_low 10.791
_reflns_Friedel_coverage 0
_reflns_limit_h_max 15
_reflns_limit_h_min 0
_reflns_limit_k_max 19
_reflns_limit_k_min 0
_reflns_limit_l_max 21
_reflns_limit_l_min -23
_reflns_number_gt 5374
_reflns_number_total 7086
_reflns_threshold_expression 'F    > 4.00 sig(F   )'
_cod_data_source_file b107369a.txt
_cod_data_source_block pdgn
_cod_original_sg_symbol_Hall -p_2ybc
_cod_original_sg_symbol_H-M P_1_21/c_1
_cod_original_formula_sum 'C18 H43 Cl3 Co1 N8 O7.5 Zn1'
_cod_database_code 7011076

loop_
_symmetry_equiv_pos_as_xyz
+x,+y,+z
-x,1/2+y,1/2-z
-x,-y,-z
+x,1/2-y,1/2+z

loop_
_atom_site_label
_atom_site_fract_x
_atom_site_fract_y
_atom_site_fract_z
_atom_site_U_iso_or_equiv
_atom_site_adp_type
_atom_site_calc_flag
_atom_site_calc_attached_atom
_atom_site_occupancy
_atom_site_disorder_assembly
_atom_site_disorder_group
Zn .73925(4) .28211(3) .59762(3) .02597(19) Uani ? ? 1.00000 ? ?
Co .25376(4) .26671(3) .62040(3) .01900(19) Uani ? ? 1.00000 ? ?
N0 .5827(3) .1858(2) .5673(2) .0244(13) Uani ? ? 1.00000 ? ?
C01 .6402(3) .0954(3) .5892(3) .0312(17) Uani ? ? 1.00000 ? ?
C02 .7643(3) .0935(3) .5847(3) .0368(18) Uani ? ? 1.00000 ? ?
O1 .8094(2) .16895(17) .57483(17) .0348(12) Uani ? ? 1.00000 ? ?
O2 .8158(3) .0193(2) .5909(3) .0614(18) Uani ? ? 1.00000 ? ?
C1 .4742(3) .2058(2) .5858(2) .0241(14) Uani ? ? 1.00000 ? ?
C2a .3741(3) .1336(3) .5474(2) .0276(16) Uani ? ? 1.00000 ? ?
N3a .2542(2) .1606(2) .54945(18) .0238(12) Uani ? ? 1.00000 ? ?
C4a .1561(3) .1796(2) .4630(2) .0280(15) Uani ? ? 1.00000 ? ?
C4a' .0459(3) .2147(2) .4731(2) .0295(16) Uani ? ? 1.00000 ? ?
N3a' .0886(2) .2943(2) .53163(17) .0215(12) Uani ? ? 1.00000 ? ?
C2a' -.0090(3) .3245(3) .5576(2) .0320(18) Uani ? ? 1.00000 ? ?
C2b .4285(3) .2977(2) .5430(2) .0248(15) Uani ? ? 1.00000 ? ?
N3b .3368(2) .34219(19) .56703(18) .0226(12) Uani ? ? 1.00000 ? ?
C4b .3915(4) .4221(3) .6243(3) .0303(17) Uani ? ? 1.00000 ? ?
C4b' .2904(4) .4564(2) .6461(3) .0281(16) Uani ? ? 1.00000 ? ?
N3b' .2490(3) .3789(2) .68173(19) .0245(13) Uani ? ? 1.00000 ? ?
C2b' .1335(3) .4020(3) .6914(3) .0326(18) Uani ? ? 1.00000 ? ?
C2c .5188(3) .2116(2) .6814(2) .0258(15) Uani ? ? 1.00000 ? ?
N3c .4161(3) .2270(2) .70787(18) .0281(14) Uani ? ? 1.00000 ? ?
C4c .3911(4) .1450(3) .7491(3) .043(2) Uani ? ? 1.00000 ? ?
C4c' .2796(4) .1680(4) .7650(3) .047(2) Uani ? ? 1.00000 ? ?
N3c' .1787(3) .1982(2) .6833(2) .0266(13) Uani ? ? 1.00000 ? ?
C2c' .0744(3) .2392(3) .6960(3) .0297(17) Uani ? ? 1.00000 ? ?
C1' .0320(3) .3303(2) .6520(2) .0236(14) Uani ? ? 1.00000 ? ?
N0' -.0829(3) .3590(2) .65940(18) .0243(13) Uani ? ? 1.00000 ? ?
C01' -.0702(4) .3810(3) .7445(2) .0325(18) Uani ? ? 1.00000 ? ?
C02' -.1949(4) .3844(3) .7470(3) .044(2) Uani ? ? 1.00000 ? ?
O1' -.2886(2) .35428(18) .68468(17) .0345(13) Uani ? ? 1.00000 ? ?
O2' -.1997(3) .4162(3) .8111(2) .088(3) Uani ? ? 1.00000 ? ?
Cl1 .65524(9) .36858(7) .47689(6) .0371(4) Uani ? ? 1.00000 ? ?
Cl2 .46728(14) .37016(11) .86269(7) .0758(7) Uani ? ? 1.00000 ? ?
Cl3 .11269(8) .42120(6) .39467(6) .0322(4) Uani ? ? 1.00000 ? ?
O01 .0520(3) .04537(18) .5938(2) .0455(14) Uani ? ? 1.00000 ? ?
O02 .7377(3) .2493(3) .8625(2) .076(2) Uani ? ? 1.00000 ? ?
O03 .8430(3) .1669(2) .7648(2) .0627(19) Uani ? ? 1.00000 ? ?
O04 .311(2) -.0260(13) .6209(13) .094(6) Uiso ? ? .25000 ? ?
O04' .3782(14) -.0242(10) .6656(10) .060(4) Uiso ? ? .25000 ? ?
H01A .589(4) .049(3) .554(2) .033(10) Uiso ? ? 1.00000 ? ?
H01B .655(3) .082(2) .645(2) .014(8) Uiso ? ? 1.00000 ? ?
H0 .554(4) .189(3) .511(3) .031(11) Uiso ? ? 1.00000 ? ?
H2aA .401(3) .076(2) .577(2) .016(8) Uiso ? ? 1.00000 ? ?
H2aB .361(4) .122(3) .493(3) .031(10) Uiso ? ? 1.00000 ? ?
H3a .228(4) .111(3) .568(2) .032(11) Uiso ? ? 1.00000 ? ?
H4aA .135(4) .124(3) .431(3) .041(11) Uiso ? ? 1.00000 ? ?
H4aB .193(3) .225(2) .439(2) .014(8) Uiso ? ? 1.00000 ? ?
H4a'A .009(4) .173(3) .502(3) .037(11) Uiso ? ? 1.00000 ? ?
H4a'B -.017(4) .233(3) .423(3) .031(10) Uiso ? ? 1.00000 ? ?
H3a' .094(4) .339(3) .499(3) .034(11) Uiso ? ? 1.00000 ? ?
H2a'A -.061(4) .283(3) .537(3) .037(12) Uiso ? ? 1.00000 ? ?
H2a'B -.031(4) .388(3) .536(3) .040(12) Uiso ? ? 1.00000 ? ?
H2bA .389(3) .289(2) .480(2) .019(9) Uiso ? ? 1.00000 ? ?
H2bB .498(3) .336(2) .556(2) .023(9) Uiso ? ? 1.00000 ? ?
H3b .278(3) .363(2) .519(2) .026(10) Uiso ? ? 1.00000 ? ?
H4bA .414(4) .465(3) .593(2) .036(11) Uiso ? ? 1.00000 ? ?
H4bB .455(3) .399(2) .675(2) .021(9) Uiso ? ? 1.00000 ? ?
H4b'A .226(4) .478(3) .596(2) .028(10) Uiso ? ? 1.00000 ? ?
H4b'B .316(3) .506(3) .683(2) .027(10) Uiso ? ? 1.00000 ? ?
H2b'A .100(4) .455(3) .661(3) .039(11) Uiso ? ? 1.00000 ? ?
H2b'B .158(4) .411(3) .754(3) .038(11) Uiso ? ? 1.00000 ? ?
H3b' .315(4) .370(3) .732(3) .039(12) Uiso ? ? 1.00000 ? ?
H2cA .575(3) .265(2) .703(2) .025(9) Uiso ? ? 1.00000 ? ?
H2cB .563(4) .155(3) .708(2) .035(11) Uiso ? ? 1.00000 ? ?
H3c .442(4) .277(3) .745(3) .057(14) Uiso ? ? 1.00000 ? ?
H4cA .460(5) .135(3) .803(3) .059(14) Uiso ? ? 1.00000 ? ?
H4cB .371(4) .097(3) .710(3) .051(15) Uiso ? ? 1.00000 ? ?
H4c'A .293(5) .221(3) .804(3) .060(16) Uiso ? ? 1.00000 ? ?
H4c'B .257(4) .117(3) .784(3) .053(14) Uiso ? ? 1.00000 ? ?
H3c' .148(4) .151(3) .656(2) .029(11) Uiso ? ? 1.00000 ? ?
H2c'A .093(5) .238(3) .752(4) .070(17) Uiso ? ? 1.00000 ? ?
H2c'B .006(4) .196(3) .675(3) .039(11) Uiso ? ? 1.00000 ? ?
H0' -.114(4) .408(3) .627(3) .036(11) Uiso ? ? 1.00000 ? ?
H01'A -.028(3) .436(3) .766(2) .030(10) Uiso ? ? 1.00000 ? ?
H01'B -.025(3) .332(3) .780(2) .026(10) Uiso ? ? 1.00000 ? ?
H01a .08605 -.00301 .62289 .06700 Uiso ? ? 1.00000 ? ?
H01b -.03966 .03599 .57838 .06700 Uiso ? ? 1.00000 ? ?
H02a .71377 .21602 .89845 .11300 Uiso ? ? 1.00000 ? ?
H02b .78108 .20372 .86060 .11300 Uiso ? ? 1.00000 ? ?
H03a .80263 .15824 .79969 .09400 Uiso ? ? 1.00000 ? ?
H03b .92739 .13245 .80556 .09400 Uiso ? ? 1.00000 ? ?

loop_
_atom_site_aniso_label
_atom_site_aniso_U_11
_atom_site_aniso_U_22
_atom_site_aniso_U_33
_atom_site_aniso_U_12
_atom_site_aniso_U_13
_atom_site_aniso_U_23
Zn .0196(2) .0272(2) .0309(2) -.00041(16) .01047(17) -.00346(16)
Co .0135(2) .0217(2) .0184(2) -.00064(17) .00352(16) .00303(17)
N0 .0182(14) .0262(15) .0265(16) .0017(11) .0072(12) -.0012(12)
C01 .0208(18) .0279(18) .039(2) .0006(15) .0073(16) -.0027(16)
C02 .0194(18) .032(2) .052(2) .0005(15) .0080(17) -.0106(18)
O1 .0243(13) .0307(14) .0500(17) -.0024(11) .0162(12) -.0105(12)
O2 .0305(16) .0296(15) .123(3) .0035(13) .0316(19) -.0131(17)
C1 .0170(16) .0271(17) .0251(17) .0017(13) .0061(13) -.0011(13)
C2a .0174(16) .0301(19) .031(2) .0015(14) .0064(14) -.0035(15)
N3a .0168(13) .0211(14) .0276(15) -.0008(11) .0039(11) .0021(11)
C4a .0242(17) .0248(17) .0233(18) .0027(14) -.0013(14) -.0051(14)
C4a' .0220(17) .0266(18) .028(2) -.0001(14) -.0002(15) .0017(15)
N3a' .0167(13) .0258(14) .0208(14) .0006(11) .0068(11) .0033(11)
C2a' .0189(17) .050(2) .027(2) .0038(17) .0092(15) .0035(18)
C2b .0160(16) .0302(18) .028(2) .0012(14) .0085(14) .0015(14)
N3b .0163(13) .0254(14) .0231(15) .0011(11) .0055(12) .0027(12)
C4b .030(2) .0277(18) .035(2) -.0098(15) .0158(17) -.0047(16)
C4b' .032(2) .0208(16) .034(2) -.0083(15) .0172(17) -.0041(15)
N3b' .0177(14) .0277(15) .0265(16) -.0029(12) .0078(12) .0016(12)
C2b' .0218(18) .031(2) .047(2) -.0027(15) .0165(17) -.0039(17)
C2c .0163(15) .0293(18) .0261(18) .0018(14) .0035(13) .0037(14)
N3c .0208(14) .0372(17) .0220(15) .0027(13) .0051(12) .0053(13)
C4c .023(2) .061(3) .042(3) .013(2) .0111(19) .032(2)
C4c' .023(2) .080(4) .034(2) .009(2) .0084(17) .034(2)
N3c' .0191(14) .0298(16) .0268(16) .0012(12) .0059(12) .0071(13)
C2c' .0249(18) .035(2) .032(2) .0019(16) .0146(15) .0077(16)
C1' .0164(15) .0277(17) .0264(17) .0007(13) .0088(13) .0037(14)
N0' .0177(14) .0299(15) .0254(15) .0001(12) .0094(12) .0025(12)
C01' .030(2) .039(2) .028(2) -.0088(17) .0127(16) -.0060(17)
C02' .046(2) .055(3) .040(2) -.028(2) .027(2) -.018(2)
O1' .0291(14) .0404(15) .0399(15) -.0094(11) .0205(12) -.0124(12)
O2' .068(2) .152(4) .069(2) -.072(3) .053(2) -.072(3)
Cl1 .0286(5) .0401(5) .0378(5) .0013(4) .0095(4) .0097(4)
Cl2 .0769(9) .0978(10) .0258(5) .0520(8) -.0037(5) -.0132(6)
Cl3 .0340(5) .0315(4) .0296(5) .0019(4) .0122(4) .0085(4)
O01 .0421(17) .0301(14) .0569(19) .0016(12) .0140(14) .0086(13)
O02 .044(2) .147(4) .0367(19) .014(2) .0178(16) .018(2)
O03 .053(2) .073(2) .050(2) .0013(18) .0103(17) -.0126(18)

loop_
_atom_type_symbol
_atom_type_description
_atom_type_oxidation_number
_atom_type_number_in_cell
_atom_type_scat_dispersion_real
_atom_type_scat_dispersion_imag
_atom_type_scat_source
C ? 0 72 .002 .002 'Int Tables Vol IV Tables 2.2B and 2.3.1'
H ? 0 176 0 0 'Int Tables Vol IV Tables 2.2B and 2.3.1'
N ? 0 32 .004 .003 'Int Tables Vol IV Tables 2.2B and 2.3.1'
Br ? 0 0 -.374 2.456 'Int Tables Vol IV Tables 2.2B and 2.3.1'
Cl ? 0 12 .132 .159 'Int Tables Vol IV Tables 2.2B and 2.3.1'
O ? 0 30 .008 .006 'Int Tables Vol IV Tables 2.2B and 2.3.1'
Co ? 0 4 .299 .973 'Int Tables Vol IV Tables 2.2B and 2.3.1'
Zn ? 0 4 .222 1.431 'Int Tables Vol IV Tables 2.2B and 2.3.1'

loop_
_diffrn_attenuator_code
_diffrn_attenuator_scale
? ?

loop_
_geom_angle_atom_site_label_1
_geom_angle_atom_site_label_2
_geom_angle_atom_site_label_3
_geom_angle_site_symmetry_1
_geom_angle_site_symmetry_2
_geom_angle_site_symmetry_3
_geom_angle
_geom_angle_publ_flag
N0 Zn O1 . . . 78.52(11) ?
N0 Zn Cl1 . . . 98.07(8) ?
N0 Zn N0' . . '1 655' 165.20(11) ?
N0 Zn O1' . . '1 655' 97.13(13) ?
O1 Zn Cl1 . . . 109.64(9) ?
O1 Zn N0' . . '1 655' 97.26(11) ?
O1 Zn O1' . . '1 655' 145.39(11) ?
Cl1 Zn N0' . . '1 655' 96.70(8) ?
Cl1 Zn O1' . . '1 655' 104.96(8) ?
N0' Zn O1' '1 655' . '1 655' 78.20(12) ?
N3a Co N3a' . . . 86.42(11) ?
N3a Co N3b . . . 90.58(13) ?
N3a Co N3b' . . . 174.91(13) ?
N3a Co N3c . . . 89.36(12) ?
N3a Co N3c' . . . 94.05(14) ?
N3a' Co N3b . . . 92.70(12) ?
N3a' Co N3b' . . . 90.30(12) ?
N3a' Co N3c . . . 174.75(13) ?
N3a' Co N3c' . . . 90.30(12) ?
N3b Co N3b' . . . 85.68(14) ?
N3b Co N3c . . . 90.47(13) ?
N3b Co N3c' . . . 174.64(12) ?
N3b' Co N3c . . . 94.12(12) ?
N3b' Co N3c' . . . 89.86(14) ?
N3c Co N3c' . . . 86.88(13) ?
Zn N0 C01 . . . 105.2(2) ?
Zn N0 C1 . . . 122.8(2) ?
Zn N0 H0 . . . 97(3) ?
C01 N0 C1 . . . 118.2(3) ?
C01 N0 H0 . . . 104(3) ?
C1 N0 H0 . . . 106(3) ?
N0 C01 C02 . . . 111.1(3) ?
N0 C01 H01A . . . 113(2) ?
N0 C01 H01B . . . 109(2) ?
C02 C01 H01A . . . 109(3) ?
C02 C01 H01B . . . 107(2) ?
H01A C01 H01B . . . 108(3) ?
C01 C02 O1 . . . 118.0(3) ?
C01 C02 O2 . . . 118.2(4) ?
O1 C02 O2 . . . 123.8(4) ?
Zn O1 C02 . . . 117.6(3) ?
N0 C1 C2a . . . 110.9(3) ?
N0 C1 C2b . . . 103.2(3) ?
N0 C1 C2c . . . 108.6(2) ?
C2a C1 C2b . . . 110.6(2) ?
C2a C1 C2c . . . 111.3(3) ?
C2b C1 C2c . . . 111.9(3) ?
C1 C2a N3a . . . 112.5(3) ?
C1 C2a H2aA . . . 110.9(17) ?
C1 C2a H2aB . . . 109(3) ?
N3a C2a H2aA . . . 108(2) ?
N3a C2a H2aB . . . 110(2) ?
H2aA C2a H2aB . . . 106(3) ?
Co N3a C2a . . . 118.5(2) ?
Co N3a C4a . . . 105.9(2) ?
Co N3a H3a . . . 108(3) ?
C2a N3a C4a . . . 111.7(3) ?
C2a N3a H3a . . . 106(3) ?
C4a N3a H3a . . . 106(2) ?
N3a C4a C4a' . . . 107.2(3) ?
N3a C4a H4aA . . . 109(2) ?
N3a C4a H4aB . . . 104.9(16) ?
C4a' C4a H4aA . . . 110(3) ?
C4a' C4a H4aB . . . 113(2) ?
H4aA C4a H4aB . . . 113(4) ?
C4a C4a' N3a' . . . 107.0(3) ?
C4a C4a' H4a'A . . . 116(3) ?
C4a C4a' H4a'B . . . 113(3) ?
N3a' C4a' H4a'A . . . 104(2) ?
N3a' C4a' H4a'B . . . 109(2) ?
H4a'A C4a' H4a'B . . . 108(4) ?
Co N3a' C4a' . . . 108.3(2) ?
Co N3a' C2a' . . . 118.2(2) ?
Co N3a' H3a' . . . 110(2) ?
C4a' N3a' C2a' . . . 111.2(3) ?
C4a' N3a' H3a' . . . 103(3) ?
C2a' N3a' H3a' . . . 105(3) ?
N3a' C2a' C1' . . . 114.8(3) ?
N3a' C2a' H2a'A . . . 100(4) ?
N3a' C2a' H2a'B . . . 106(3) ?
C1' C2a' H2a'A . . . 111(3) ?
C1' C2a' H2a'B . . . 106(3) ?
H2a'A C2a' H2a'B . . . 119(3) ?
C1 C2b N3b . . . 113.8(3) ?
C1 C2b H2bA . . . 108.8(19) ?
C1 C2b H2bB . . . 109(2) ?
N3b C2b H2bA . . . 108(2) ?
N3b C2b H2bB . . . 111(3) ?
H2bA C2b H2bB . . . 107(3) ?
Co N3b C2b . . . 117.9(2) ?
Co N3b C4b . . . 106.8(3) ?
Co N3b H3b . . . 107(3) ?
C2b N3b C4b . . . 111.8(3) ?
C2b N3b H3b . . . 105(3) ?
C4b N3b H3b . . . 108(2) ?
N3b C4b C4b' . . . 105.4(3) ?
N3b C4b H4bA . . . 107(2) ?
N3b C4b H4bB . . . 107(2) ?
C4b' C4b H4bA . . . 112(3) ?
C4b' C4b H4bB . . . 107(3) ?
H4bA C4b H4bB . . . 118(3) ?
C4b C4b' N3b' . . . 107.3(3) ?
C4b C4b' H4b'A . . . 108(3) ?
C4b C4b' H4b'B . . . 112(3) ?
N3b' C4b' H4b'A . . . 112(3) ?
N3b' C4b' H4b'B . . . 113(3) ?
H4b'A C4b' H4b'B . . . 105(3) ?
Co N3b' C4b' . . . 108.7(3) ?
Co N3b' C2b' . . . 119.4(2) ?
Co N3b' H3b' . . . 101(3) ?
C4b' N3b' C2b' . . . 111.2(3) ?
C4b' N3b' H3b' . . . 102(3) ?
C2b' N3b' H3b' . . . 113(4) ?
N3b' C2b' C1' . . . 112.5(3) ?
N3b' C2b' H2b'A . . . 108(3) ?
N3b' C2b' H2b'B . . . 107(3) ?
C1' C2b' H2b'A . . . 105(2) ?
C1' C2b' H2b'B . . . 112(3) ?
H2b'A C2b' H2b'B . . . 112(4) ?
C1 C2c N3c . . . 113.4(3) ?
C1 C2c H2cA . . . 109(2) ?
C1 C2c H2cB . . . 110(3) ?
N3c C2c H2cA . . . 106(3) ?
N3c C2c H2cB . . . 108(3) ?
H2cA C2c H2cB . . . 111(3) ?
Co N3c C2c . . . 117.7(2) ?
Co N3c C4c . . . 106.2(2) ?
Co N3c H3c . . . 103(3) ?
C2c N3c C4c . . . 112.6(3) ?
C2c N3c H3c . . . 105(4) ?
C4c N3c H3c . . . 112(3) ?
N3c C4c C4c' . . . 106.4(4) ?
N3c C4c H4cA . . . 109(3) ?
N3c C4c H4cB . . . 107(3) ?
C4c' C4c H4cA . . . 108(4) ?
C4c' C4c H4cB . . . 110(3) ?
H4cA C4c H4cB . . . 116(4) ?
C4c C4c' N3c' . . . 107.7(4) ?
C4c C4c' H4c'A . . . 114(3) ?
C4c C4c' H4c'B . . . 108(3) ?
N3c' C4c' H4c'A . . . 105(3) ?
N3c' C4c' H4c'B . . . 111(2) ?
H4c'A C4c' H4c'B . . . 112(5) ?
Co N3c' C4c' . . . 108.3(3) ?
Co N3c' C2c' . . . 119.1(2) ?
Co N3c' H3c' . . . 107(3) ?
C4c' N3c' C2c' . . . 111.4(4) ?
C4c' N3c' H3c' . . . 106(2) ?
C2c' N3c' H3c' . . . 104(3) ?
N3c' C2c' C1' . . . 113.7(4) ?
N3c' C2c' H2c'A . . . 109(4) ?
N3c' C2c' H2c'B . . . 107(3) ?
C1' C2c' H2c'A . . . 116(3) ?
C1' C2c' H2c'B . . . 110(2) ?
H2c'A C2c' H2c'B . . . 100(4) ?
C2a' C1' C2b' . . . 110.8(4) ?
C2a' C1' C2c' . . . 112.8(3) ?
C2a' C1' N0' . . . 103.3(3) ?
C2b' C1' C2c' . . . 110.5(3) ?
C2b' C1' N0' . . . 110.3(3) ?
C2c' C1' N0' . . . 108.9(3) ?
C1' N0' C01' . . . 116.8(3) ?
C1' N0' H0' . . . 108(3) ?
C1' N0' Zn . . '1 455' 122.2(2) ?
C01' N0' H0' . . . 108(3) ?
C01' N0' Zn . . '1 455' 105.5(2) ?
H0' N0' Zn . . '1 455' 93(2) ?
N0' C01' C02' . . . 111.2(3) ?
N0' C01' H01'A . . . 114(3) ?
N0' C01' H01'B . . . 107(3) ?
C02' C01' H01'A . . . 109(3) ?
C02' C01' H01'B . . . 107(3) ?
H01'A C01' H01'B . . . 109(3) ?
C01' C02' O1' . . . 119.0(4) ?
C01' C02' O2' . . . 117.8(4) ?
O1' C02' O2' . . . 123.3(5) ?
C02' O1' Zn . . '1 455' 118.1(3) ?
H01a O01 H01b . . . 103.0 ?
H02a O02 H02b . . . 88.8 ?
H03a O03 H03b . . . 95.7 ?

loop_
_geom_bond_atom_site_label_1
_geom_bond_atom_site_label_2
_geom_bond_site_symmetry_1
_geom_bond_site_symmetry_2
_geom_bond_distance
_geom_bond_publ_flag
Zn N0 . . 2.225(3) ?
Zn O1 . . 1.982(3) ?
Zn Cl1 . . 2.3018(11) ?
Zn N0' . '1 655' 2.239(3) ?
Zn O1' . '1 655' 2.002(3) ?
Co N3a . . 2.000(3) ?
Co N3a' . . 1.966(2) ?
Co N3b . . 1.973(3) ?
Co N3b' . . 1.985(3) ?
Co N3c . . 1.981(3) ?
Co N3c' . . 1.973(4) ?
N0 C01 . . 1.473(5) ?
N0 C1 . . 1.496(5) ?
N0 H0 . . .89(4) ?
C01 C02 . . 1.519(6) ?
C01 H01A . . .95(4) ?
C01 H01B . . .94(4) ?
C02 O1 . . 1.279(5) ?
C02 O2 . . 1.237(5) ?
C1 C2a . . 1.526(5) ?
C1 C2b . . 1.531(5) ?
C1 C2c . . 1.529(5) ?
C2a N3a . . 1.503(5) ?
C2a H2aA . . .98(3) ?
C2a H2aB . . .92(5) ?
N3a C4a . . 1.494(4) ?
N3a H3a . . .90(4) ?
C4a C4a' . . 1.494(6) ?
C4a H4aA . . .96(4) ?
C4a H4aB . . .99(4) ?
C4a' N3a' . . 1.497(5) ?
C4a' H4a'A . . 1.01(5) ?
C4a' H4a'B . . .93(3) ?
N3a' C2a' . . 1.490(6) ?
N3a' H3a' . . .89(4) ?
C2a' C1' . . 1.514(5) ?
C2a' H2a'A . . .83(4) ?
C2a' H2a'B . . 1.00(4) ?
C2b N3b . . 1.484(5) ?
C2b H2bA . . 1.00(4) ?
C2b H2bB . . .95(4) ?
N3b C4b . . 1.503(5) ?
N3b H3b . . .89(3) ?
C4b C4b' . . 1.503(7) ?
C4b H4bA . . .95(5) ?
C4b H4bB . . .95(3) ?
C4b' N3b' . . 1.486(5) ?
C4b' H4b'A . . .94(3) ?
C4b' H4b'B . . .94(4) ?
N3b' C2b' . . 1.500(6) ?
N3b' H3b' . . .91(4) ?
C2b' C1' . . 1.533(5) ?
C2b' H2b'A . . .93(4) ?
C2b' H2b'B . . 1.02(5) ?
C2c N3c . . 1.504(6) ?
C2c H2cA . . .99(4) ?
C2c H2cB . . .99(4) ?
N3c C4c . . 1.502(6) ?
N3c H3c . . .95(5) ?
C4c C4c' . . 1.512(8) ?
C4c H4cA . . .96(4) ?
C4c H4cB . . .95(5) ?
C4c' N3c' . . 1.493(5) ?
C4c' H4c'A . . 1.00(5) ?
C4c' H4c'B . . .91(5) ?
N3c' C2c' . . 1.485(6) ?
N3c' H3c' . . .84(4) ?
C2c' C1' . . 1.522(5) ?
C2c' H2c'A . . .91(6) ?
C2c' H2c'B . . .98(4) ?
C1' N0' . . 1.495(5) ?
N0' C01' . . 1.472(6) ?
N0' H0' . . .89(4) ?
C01' C02' . . 1.511(7) ?
C01' H01'A . . .94(4) ?
C01' H01'B . . .95(4) ?
C02' O1' . . 1.266(4) ?
C02' O2' . . 1.240(7) ?
O01 H01a . . .870 ?
O01 H01b . . 1.020 ?
O02 H02a . . .935 ?
O02 H02b . . .858 ?
O03 H03a . . .936 ?
O03 H03b . . 1.082 ?

loop_
_geom_hbond_atom_site_label_D
_geom_hbond_atom_site_label_H
_geom_hbond_atom_site_label_A
_geom_hbond_site_symmetry_D
_geom_hbond_site_symmetry_H
_geom_hbond_site_symmetry_A
_geom_hbond_distance_DH
_geom_hbond_distance_HA
_geom_hbond_distance_DA
_geom_hbond_angle_DHA
_geom_hbond_publ_flag
? ? ? ? ? ? ? ? ? ? ?

loop_
_geom_torsion_atom_site_label_1
_geom_torsion_atom_site_label_2
_geom_torsion_atom_site_label_3
_geom_torsion_atom_site_label_4
_geom_torsion_site_symmetry_1
_geom_torsion_site_symmetry_2
_geom_torsion_site_symmetry_3
_geom_torsion_site_symmetry_4
_geom_torsion
_geom_torsion_publ_flag
? ? ? ? ? ? ? ? ? ?
